data_2232263
loop_
_publ_author_name
'Kumar, Raju Suresh'
'Osman, Hasnah'
'Kia, Yalda'
'Rosli, Mohd Mustaqim'
'Fun, Hoong-Kun'

_publ_section_title
;
 5-[(<i>E</i>)-Benzylidene]-2-hydroxy-8,9-diphenyl-3,10-diazahexacyclo[10.7.1.1^3,7^.0^2,11^.0^7,11^.0^16,20^]henicosa-1(19),12(20),13,15,17-pentaen-6-one
;
_journal_coeditor_code HB6415
_journal_issue 11
_journal_name_full 'Acta Crystallographica Section E'
_journal_page_first o2877
_journal_page_last o2878
_journal_paper_doi 10.1107/S1600536811040645
_journal_volume 67
_journal_year 2011
_chemical_formula_iupac 'C38 H30 N2 O2'
_chemical_formula_moiety 'C38 H30 N2 O2'
_chemical_formula_sum 'C38 H30 N2 O2'
_chemical_formula_weight 546.64
_chemical_name_systematic
;
5-[(<i>E</i>)-Benzylidene]-2-hydroxy-8,9-diphenyl-3,10-
diazahexacyclo[10.7.1.1^3,7^.0^2,11^.0^7,11^.0^16,20^]henicosa-
1(19),12(20),13,15,17-pentaen-6-one
;
_space_group_IT_number 2
_symmetry_cell_setting triclinic
_symmetry_space_group_name_Hall '-P 1'
_symmetry_space_group_name_H-M 'P -1'
_atom_sites_solution_hydrogens geom
_atom_sites_solution_primary direct
_atom_sites_solution_secondary difmap
_audit_creation_method SHELXL-97
_cell_angle_alpha 75.8280(10)
_cell_angle_beta 75.4700(10)
_cell_angle_gamma 77.6350(10)
_cell_formula_units_Z 2
_cell_length_a 9.08110(10)
_cell_length_b 11.73000(10)
_cell_length_c 14.0859(2)
_cell_measurement_reflns_used 9941
_cell_measurement_temperature 100.0(10)
_cell_measurement_theta_max 29.94
_cell_measurement_theta_min 2.35
_cell_volume 1389.49(3)
_computing_cell_refinement 'SAINT (Bruker, 2009)'
_computing_data_collection 'APEX2 (Bruker, 2009)'
_computing_data_reduction 'SAINT (Bruker, 2009)0'
_computing_molecular_graphics 'SHELXTL (Sheldrick, 2008)'
_computing_publication_material
;
SHELXTL (Sheldrick, 2008) and PLATON (Spek, 2009)
;
_computing_structure_refinement 'SHELXTL (Sheldrick, 2008)'
_computing_structure_solution 'SHELXTL (Sheldrick, 2008)'
_diffrn_ambient_temperature 100.0(10)
_diffrn_measured_fraction_theta_full 0.988
_diffrn_measured_fraction_theta_max 0.988
_diffrn_measurement_device_type 'Bruker SMART APEXII CCD'
_diffrn_measurement_method '\f and \w'
_diffrn_radiation_monochromator graphite
_diffrn_radiation_source 'fine-focus sealed tube'
_diffrn_radiation_type MoK\a
_diffrn_radiation_wavelength 0.71073
_diffrn_reflns_av_R_equivalents 0.0223
_diffrn_reflns_av_sigmaI/netI 0.0249
_diffrn_reflns_limit_h_max 12
_diffrn_reflns_limit_h_min -12
_diffrn_reflns_limit_k_max 16
_diffrn_reflns_limit_k_min -16
_diffrn_reflns_limit_l_max 13
_diffrn_reflns_limit_l_min -19
_diffrn_reflns_number 29369
_diffrn_reflns_theta_full 29.94
_diffrn_reflns_theta_max 29.94
_diffrn_reflns_theta_min 1.81
_diffrn_standards_number 0
_exptl_absorpt_coefficient_mu 0.081
_exptl_absorpt_correction_T_max 0.9781
_exptl_absorpt_correction_T_min 0.9703
_exptl_absorpt_correction_type multi-scan
_exptl_absorpt_process_details '(<i>SADABS</i>; Bruker, 2009)'
_exptl_crystal_colour colourless
_exptl_crystal_density_diffrn 1.307
_exptl_crystal_density_method 'not measured'
_exptl_crystal_description block
_exptl_crystal_F_000 576
_exptl_crystal_size_max 0.38
_exptl_crystal_size_mid 0.34
_exptl_crystal_size_min 0.28
_refine_diff_density_max 0.439
_refine_diff_density_min -0.221
_refine_ls_extinction_method none
_refine_ls_goodness_of_fit_ref 1.035
_refine_ls_hydrogen_treatment mixed
_refine_ls_matrix_type full
_refine_ls_number_parameters 387
_refine_ls_number_reflns 7966
_refine_ls_number_restraints 0
_refine_ls_restrained_S_all 1.035
_refine_ls_R_factor_all 0.0545
_refine_ls_R_factor_gt 0.0450
_refine_ls_shift/su_max 0.000
_refine_ls_shift/su_mean 0.000
_refine_ls_structure_factor_coef Fsqd
_refine_ls_weighting_details 'calc w=1/[\s^2^(Fo^2^)+(0.0586P)^2^+0.5264P] where P=(Fo^2^+2Fc^2^)/3'
_refine_ls_weighting_scheme calc
_refine_ls_wR_factor_gt 0.1127
_refine_ls_wR_factor_ref 0.1201
_reflns_number_gt 6687
_reflns_number_total 7966
_reflns_threshold_expression I>2\s(I)
_cod_data_source_file hb6415.cif
_cod_data_source_block I
_cod_database_code 2232263
_cod_database_fobs_code 2232263

loop_
_symmetry_equiv_pos_as_xyz
'x, y, z'
'-x, -y, -z'

loop_
_atom_site_type_symbol
_atom_site_label
_atom_site_fract_x
_atom_site_fract_y
_atom_site_fract_z
_atom_site_U_iso_or_equiv
_atom_site_adp_type
_atom_site_calc_flag
_atom_site_refinement_flags
_atom_site_occupancy
_atom_site_symmetry_multiplicity
O O1 0.32025(10) 0.62737(7) 0.08287(6) 0.02053(17) Uani d . 1 1
O O2 0.09201(10) 0.37202(7) 0.46035(6) 0.01980(17) Uani d . 1 1
N N1 0.32443(12) 0.49196(8) 0.39689(7) 0.01640(18) Uani d . 1 1
N N2 0.02522(11) 0.43249(8) 0.30384(7) 0.01590(18) Uani d . 1 1
C C1 0.35063(15) 0.26503(13) -0.05556(10) 0.0295(3) Uani d . 1 1
H H1A 0.4532 0.2745 -0.0588 0.035 Uiso calc R 1 1
C C2 0.32456(17) 0.18284(14) -0.10330(11) 0.0353(3) Uani d . 1 1
H H2A 0.4097 0.1357 -0.1380 0.042 Uiso calc R 1 1
C C3 0.17561(17) 0.16893(12) -0.10080(10) 0.0288(3) Uani d . 1 1
H H3A 0.1587 0.1134 -0.1345 0.035 Uiso calc R 1 1
C C4 0.05189(15) 0.23645(11) -0.04897(9) 0.0239(2) Uani d . 1 1
H H4A -0.0504 0.2269 -0.0465 0.029 Uiso calc R 1 1
C C5 0.07717(14) 0.31847(10) -0.00041(9) 0.0203(2) Uani d . 1 1
H H5A -0.0084 0.3647 0.0348 0.024 Uiso calc R 1 1
C C6 0.22671(13) 0.33376(10) -0.00282(8) 0.0187(2) Uani d . 1 1
C C7 0.25859(13) 0.42463(10) 0.04118(8) 0.0174(2) Uani d . 1 1
H H7A 0.3464 0.4605 0.0057 0.021 Uiso calc R 1 1
C C8 0.18105(12) 0.46436(9) 0.12463(8) 0.0155(2) Uani d . 1 1
C C9 0.24085(12) 0.56247(9) 0.14710(8) 0.01496(19) Uani d . 1 1
C C10 0.20008(12) 0.57123(9) 0.25602(8) 0.01411(19) Uani d . 1 1
C C11 0.02732(12) 0.55944(9) 0.29624(8) 0.0160(2) Uani d . 1 1
H H11A -0.0112 0.5819 0.3625 0.019 Uiso calc R 1 1
H H11B -0.0364 0.6103 0.2493 0.019 Uiso calc R 1 1
C C12 0.04794(13) 0.41191(10) 0.20116(8) 0.0169(2) Uani d . 1 1
H H12A -0.0485 0.4460 0.1767 0.020 Uiso calc R 1 1
H H12B 0.0657 0.3249 0.2044 0.020 Uiso calc R 1 1
C C13 0.25497(12) 0.67230(9) 0.28182(8) 0.01462(19) Uani d . 1 1
H H13A 0.3614 0.6780 0.2410 0.018 Uiso calc R 1 1
C C14 0.15851(13) 0.79502(9) 0.26271(8) 0.0161(2) Uani d . 1 1
C C15 0.20500(14) 0.87610(10) 0.17463(9) 0.0213(2) Uani d . 1 1
H H15A 0.2932 0.8521 0.1267 0.026 Uiso calc R 1 1
C C16 0.12390(16) 0.99138(11) 0.15618(10) 0.0270(3) Uani d . 1 1
H H16A 0.1577 1.0456 0.0962 0.032 Uiso calc R 1 1
C C17 -0.00561(15) 1.02738(11) 0.22473(11) 0.0274(3) Uani d . 1 1
H H17A -0.0604 1.1063 0.2123 0.033 Uiso calc R 1 1
C C18 -0.05505(14) 0.94748(11) 0.31188(11) 0.0254(3) Uani d . 1 1
H H18A -0.1450 0.9715 0.3586 0.031 Uiso calc R 1 1
C C19 0.02673(13) 0.83210(10) 0.33122(9) 0.0205(2) Uani d . 1 1
H H19A -0.0074 0.7783 0.3914 0.025 Uiso calc R 1 1
C C20 0.26890(13) 0.62139(9) 0.39205(8) 0.0152(2) Uani d . 1 1
H H20A 0.1631 0.6314 0.4352 0.018 Uiso calc R 1 1
C C21 0.36922(13) 0.68215(10) 0.42803(8) 0.0176(2) Uani d . 1 1
C C22 0.51712(14) 0.69861(11) 0.37386(9) 0.0235(2) Uani d . 1 1
H H22A 0.5599 0.6654 0.3158 0.028 Uiso calc R 1 1
C C23 0.60243(16) 0.76334(12) 0.40433(10) 0.0295(3) Uani d . 1 1
H H23A 0.7029 0.7745 0.3670 0.035 Uiso calc R 1 1
C C24 0.54059(18) 0.81159(12) 0.48937(11) 0.0322(3) Uani d . 1 1
H H24A 0.5974 0.8578 0.5090 0.039 Uiso calc R 1 1
C C25 0.39640(18) 0.79237(12) 0.54545(10) 0.0305(3) Uani d . 1 1
H H25A 0.3557 0.8233 0.6047 0.037 Uiso calc R 1 1
C C26 0.31045(15) 0.72756(11) 0.51517(9) 0.0232(2) Uani d . 1 1
H H26A 0.2115 0.7143 0.5541 0.028 Uiso calc R 1 1
C C27 0.28286(12) 0.45467(9) 0.31644(8) 0.01400(19) Uani d . 1 1
C C28 0.15025(12) 0.37294(9) 0.35756(8) 0.0156(2) Uani d . 1 1
C C29 0.22707(13) 0.25205(10) 0.33599(8) 0.0173(2) Uani d . 1 1
C C30 0.17969(15) 0.14266(10) 0.36601(9) 0.0221(2) Uani d . 1 1
H H30A 0.0804 0.1339 0.4065 0.027 Uiso calc R 1 1
C C31 0.28329(16) 0.04309(11) 0.33475(10) 0.0257(3) Uani d . 1 1
H H31A 0.2527 -0.0333 0.3565 0.031 Uiso calc R 1 1
C C32 0.42586(15) 0.05332(11) 0.27435(10) 0.0254(3) Uani d . 1 1
H H32A 0.4910 -0.0152 0.2540 0.031 Uiso calc R 1 1
C C33 0.47710(14) 0.16566(10) 0.24194(9) 0.0208(2) Uani d . 1 1
C C34 0.62171(14) 0.19104(12) 0.18143(10) 0.0253(3) Uani d . 1 1
H H34A 0.6933 0.1303 0.1529 0.030 Uiso calc R 1 1
C C35 0.65831(14) 0.30327(12) 0.16402(9) 0.0249(2) Uani d . 1 1
H H35A 0.7553 0.3183 0.1229 0.030 Uiso calc R 1 1
C C36 0.55669(13) 0.39747(11) 0.20515(9) 0.0205(2) Uani d . 1 1
H H36A 0.5866 0.4732 0.1943 0.025 Uiso calc R 1 1
C C37 0.41441(12) 0.37650(10) 0.26087(8) 0.0158(2) Uani d . 1 1
C C38 0.37522(13) 0.26199(10) 0.27718(8) 0.0167(2) Uani d . 1 1
H H1O2 0.167(2) 0.4027(18) 0.4756(16) 0.055(6) Uiso d . 1 1
H H1N1 0.426(2) 0.4719(15) 0.3950(12) 0.030(4) Uiso d . 1 1

loop_
_atom_site_aniso_label
_atom_site_aniso_U_11
_atom_site_aniso_U_22
_atom_site_aniso_U_33
_atom_site_aniso_U_12
_atom_site_aniso_U_13
_atom_site_aniso_U_23
O1 0.0248(4) 0.0209(4) 0.0165(4) -0.0088(3) -0.0018(3) -0.0029(3)
O2 0.0228(4) 0.0228(4) 0.0138(4) -0.0077(3) 0.0000(3) -0.0043(3)
N1 0.0206(5) 0.0133(4) 0.0171(4) -0.0025(3) -0.0067(4) -0.0040(3)
N2 0.0166(4) 0.0161(4) 0.0155(4) -0.0037(3) -0.0019(3) -0.0048(3)
C1 0.0239(6) 0.0365(7) 0.0318(7) -0.0111(5) 0.0045(5) -0.0193(6)
C2 0.0338(7) 0.0395(8) 0.0362(7) -0.0106(6) 0.0068(6) -0.0250(6)
C3 0.0404(7) 0.0280(6) 0.0232(6) -0.0129(6) -0.0062(5) -0.0092(5)
C4 0.0293(6) 0.0231(6) 0.0232(5) -0.0078(5) -0.0129(5) -0.0014(4)
C5 0.0224(5) 0.0198(5) 0.0199(5) -0.0027(4) -0.0079(4) -0.0035(4)
C6 0.0220(5) 0.0204(5) 0.0147(5) -0.0060(4) -0.0024(4) -0.0047(4)
C7 0.0187(5) 0.0183(5) 0.0162(5) -0.0051(4) -0.0037(4) -0.0034(4)
C8 0.0160(5) 0.0160(5) 0.0151(4) -0.0032(4) -0.0043(4) -0.0025(4)
C9 0.0146(5) 0.0149(5) 0.0155(4) -0.0016(4) -0.0037(4) -0.0035(4)
C10 0.0156(5) 0.0129(4) 0.0141(4) -0.0027(4) -0.0024(4) -0.0035(4)
C11 0.0152(5) 0.0152(5) 0.0178(5) -0.0022(4) -0.0024(4) -0.0050(4)
C12 0.0164(5) 0.0188(5) 0.0173(5) -0.0051(4) -0.0033(4) -0.0053(4)
C13 0.0158(5) 0.0134(5) 0.0148(4) -0.0030(4) -0.0031(4) -0.0028(4)
C14 0.0184(5) 0.0133(5) 0.0191(5) -0.0037(4) -0.0066(4) -0.0040(4)
C15 0.0265(6) 0.0183(5) 0.0202(5) -0.0049(4) -0.0076(4) -0.0020(4)
C16 0.0353(7) 0.0185(6) 0.0286(6) -0.0060(5) -0.0148(5) 0.0024(5)
C17 0.0276(6) 0.0155(5) 0.0430(7) -0.0002(4) -0.0184(6) -0.0048(5)
C18 0.0192(5) 0.0192(6) 0.0402(7) -0.0006(4) -0.0076(5) -0.0109(5)
C19 0.0197(5) 0.0164(5) 0.0264(6) -0.0044(4) -0.0042(4) -0.0053(4)
C20 0.0184(5) 0.0130(5) 0.0152(4) -0.0031(4) -0.0039(4) -0.0037(4)
C21 0.0217(5) 0.0148(5) 0.0182(5) -0.0030(4) -0.0080(4) -0.0026(4)
C22 0.0244(6) 0.0255(6) 0.0230(5) -0.0081(5) -0.0075(5) -0.0029(4)
C23 0.0311(7) 0.0291(6) 0.0327(7) -0.0148(5) -0.0165(5) 0.0045(5)
C24 0.0472(8) 0.0214(6) 0.0378(7) -0.0119(6) -0.0280(6) 0.0008(5)
C25 0.0457(8) 0.0241(6) 0.0296(6) -0.0003(6) -0.0210(6) -0.0110(5)
C26 0.0286(6) 0.0222(6) 0.0216(5) -0.0015(5) -0.0096(5) -0.0074(4)
C27 0.0155(5) 0.0130(4) 0.0138(4) -0.0028(4) -0.0025(4) -0.0034(3)
C28 0.0174(5) 0.0149(5) 0.0143(4) -0.0040(4) -0.0016(4) -0.0035(4)
C29 0.0205(5) 0.0152(5) 0.0179(5) -0.0029(4) -0.0058(4) -0.0045(4)
C30 0.0263(6) 0.0176(5) 0.0250(6) -0.0067(4) -0.0086(5) -0.0031(4)
C31 0.0343(7) 0.0153(5) 0.0326(6) -0.0048(5) -0.0149(5) -0.0058(5)
C32 0.0316(6) 0.0174(5) 0.0318(6) 0.0031(5) -0.0143(5) -0.0115(5)
C33 0.0234(6) 0.0199(5) 0.0217(5) 0.0013(4) -0.0091(4) -0.0088(4)
C34 0.0217(6) 0.0282(6) 0.0259(6) 0.0051(5) -0.0050(5) -0.0131(5)
C35 0.0170(5) 0.0299(6) 0.0245(6) 0.0003(5) -0.0003(4) -0.0072(5)
C36 0.0183(5) 0.0212(5) 0.0206(5) -0.0025(4) -0.0032(4) -0.0032(4)
C37 0.0161(5) 0.0165(5) 0.0147(5) -0.0008(4) -0.0038(4) -0.0040(4)
C38 0.0195(5) 0.0150(5) 0.0169(5) -0.0003(4) -0.0067(4) -0.0049(4)

loop_
_atom_type_symbol
_atom_type_description
_atom_type_scat_dispersion_real
_atom_type_scat_dispersion_imag
_atom_type_scat_source
C C 0.0033 0.0016 'International Tables Vol C Tables 4.2.6.8 and 6.1.1.4'
H H 0.0000 0.0000 'International Tables Vol C Tables 4.2.6.8 and 6.1.1.4'
N N 0.0061 0.0033 'International Tables Vol C Tables 4.2.6.8 and 6.1.1.4'
O O 0.0106 0.0060 'International Tables Vol C Tables 4.2.6.8 and 6.1.1.4'

loop_
_geom_angle_atom_site_label_1
_geom_angle_atom_site_label_2
_geom_angle_atom_site_label_3
_geom_angle
C28 O2 H1O2 101.1(13)
C27 N1 C20 109.79(8)
C27 N1 H1N1 111.1(11)
C20 N1 H1N1 112.7(10)
C11 N2 C28 102.58(8)
C11 N2 C12 107.90(8)
C28 N2 C12 115.78(9)
C2 C1 C6 120.34(12)
C2 C1 H1A 119.8
C6 C1 H1A 119.8
C3 C2 C1 120.74(13)
C3 C2 H2A 119.6
C1 C2 H2A 119.6
C4 C3 C2 119.54(12)
C4 C3 H3A 120.2
C2 C3 H3A 120.2
C3 C4 C5 120.03(12)
C3 C4 H4A 120.0
C5 C4 H4A 120.0
C4 C5 C6 120.97(11)
C4 C5 H5A 119.5
C6 C5 H5A 119.5
C1 C6 C5 118.38(11)
C1 C6 C7 118.64(10)
C5 C6 C7 122.82(10)
C8 C7 C6 129.09(10)
C8 C7 H7A 115.5
C6 C7 H7A 115.5
C7 C8 C9 115.80(10)
C7 C8 C12 125.78(10)
C9 C8 C12 118.22(9)
O1 C9 C8 122.57(10)
O1 C9 C10 122.77(9)
C8 C9 C10 114.62(9)
C9 C10 C13 116.33(9)
C9 C10 C11 107.84(8)
C13 C10 C11 116.86(9)
C9 C10 C27 107.93(8)
C13 C10 C27 104.25(8)
C11 C10 C27 102.26(8)
N2 C11 C10 103.74(8)
N2 C11 H11A 111.0
C10 C11 H11A 111.0
N2 C11 H11B 111.0
C10 C11 H11B 111.0
H11A C11 H11B 109.0
N2 C12 C8 115.52(9)
N2 C12 H12A 108.4
C8 C12 H12A 108.4
N2 C12 H12B 108.4
C8 C12 H12B 108.4
H12A C12 H12B 107.5
C14 C13 C10 116.62(9)
C14 C13 C20 115.23(9)
C10 C13 C20 101.96(8)
C14 C13 H13A 107.5
C10 C13 H13A 107.5
C20 C13 H13A 107.5
C15 C14 C19 118.28(10)
C15 C14 C13 119.04(10)
C19 C14 C13 122.65(10)
C16 C15 C14 120.96(12)
C16 C15 H15A 119.5
C14 C15 H15A 119.5
C17 C16 C15 120.29(12)
C17 C16 H16A 119.9
C15 C16 H16A 119.9
C16 C17 C18 119.58(11)
C16 C17 H17A 120.2
C18 C17 H17A 120.2
C17 C18 C19 120.36(12)
C17 C18 H18A 119.8
C19 C18 H18A 119.8
C18 C19 C14 120.53(11)
C18 C19 H19A 119.7
C14 C19 H19A 119.7
N1 C20 C21 113.79(9)
N1 C20 C13 104.68(8)
C21 C20 C13 113.90(9)
N1 C20 H20A 108.1
C21 C20 H20A 108.1
C13 C20 H20A 108.1
C26 C21 C22 119.05(11)
C26 C21 C20 119.30(10)
C22 C21 C20 121.59(10)
C23 C22 C21 120.44(12)
C23 C22 H22A 119.8
C21 C22 H22A 119.8
C24 C23 C22 119.96(13)
C24 C23 H23A 120.0
C22 C23 H23A 120.0
C25 C24 C23 120.04(12)
C25 C24 H24A 120.0
C23 C24 H24A 120.0
C24 C25 C26 120.16(12)
C24 C25 H25A 119.9
C26 C25 H25A 119.9
C21 C26 C25 120.27(12)
C21 C26 H26A 119.9
C25 C26 H26A 119.9
N1 C27 C37 113.15(9)
N1 C27 C10 105.52(8)
C37 C27 C10 119.35(8)
N1 C27 C28 112.48(8)
C37 C27 C28 103.27(8)
C10 C27 C28 102.71(8)
O2 C28 N2 107.94(9)
O2 C28 C29 113.38(9)
N2 C28 C29 114.94(9)
O2 C28 C27 109.13(8)
N2 C28 C27 105.97(8)
C29 C28 C27 105.07(8)
C30 C29 C38 119.65(11)
C30 C29 C28 131.97(11)
C38 C29 C28 108.33(9)
C29 C30 C31 118.17(11)
C29 C30 H30A 120.9
C31 C30 H30A 120.9
C32 C31 C30 122.28(11)
C32 C31 H31A 118.9
C30 C31 H31A 118.9
C31 C32 C33 120.55(11)
C31 C32 H32A 119.7
C33 C32 H32A 119.7
C38 C33 C34 116.17(11)
C38 C33 C32 116.15(11)
C34 C33 C32 127.63(11)
C35 C34 C33 120.22(11)
C35 C34 H34A 119.9
C33 C34 H34A 119.9
C34 C35 C36 122.51(11)
C34 C35 H35A 118.7
C36 C35 H35A 118.7
C37 C36 C35 118.40(11)
C37 C36 H36A 120.8
C35 C36 H36A 120.8
C36 C37 C38 119.20(10)
C36 C37 C27 131.72(10)
C38 C37 C27 109.02(9)
C29 C38 C33 123.08(10)
C29 C38 C37 113.51(10)
C33 C38 C37 123.35(11)

loop_
_geom_bond_atom_site_label_1
_geom_bond_atom_site_label_2
_geom_bond_distance
O1 C9 1.2200(13)
O2 C28 1.4095(13)
O2 H1O2 0.92(2)
N1 C27 1.4650(13)
N1 C20 1.4841(14)
N1 H1N1 0.895(17)
N2 C11 1.4705(14)
N2 C28 1.4772(14)
N2 C12 1.4809(14)
C1 C2 1.3902(18)
C1 C6 1.3976(17)
C1 H1A 0.9500
C2 C3 1.388(2)
C2 H2A 0.9500
C3 C4 1.3830(19)
C3 H3A 0.9500
C4 C5 1.3936(16)
C4 H4A 0.9500
C5 C6 1.3984(16)
C5 H5A 0.9500
C6 C7 1.4662(15)
C7 C8 1.3443(15)
C7 H7A 0.9500
C8 C9 1.5006(15)
C8 C12 1.5302(15)
C9 C10 1.5091(14)
C10 C13 1.5300(14)
C10 C11 1.5524(15)
C10 C27 1.5715(15)
C11 H11A 0.9900
C11 H11B 0.9900
C12 H12A 0.9900
C12 H12B 0.9900
C13 C14 1.5167(15)
C13 C20 1.5478(15)
C13 H13A 1.0000
C14 C15 1.3977(16)
C14 C19 1.3984(16)
C15 C16 1.3914(17)
C15 H15A 0.9500
C16 C17 1.382(2)
C16 H16A 0.9500
C17 C18 1.3883(19)
C17 H17A 0.9500
C18 C19 1.3957(16)
C18 H18A 0.9500
C19 H19A 0.9500
C20 C21 1.5105(15)
C20 H20A 1.0000
C21 C26 1.3945(16)
C21 C22 1.3957(17)
C22 C23 1.3926(17)
C22 H22A 0.9500
C23 C24 1.389(2)
C23 H23A 0.9500
C24 C25 1.382(2)
C24 H24A 0.9500
C25 C26 1.3960(17)
C25 H25A 0.9500
C26 H26A 0.9500
C27 C37 1.5145(15)
C27 C28 1.6054(15)
C28 C29 1.5069(15)
C29 C30 1.3747(16)
C29 C38 1.4037(16)
C30 C31 1.4200(17)
C30 H30A 0.9500
C31 C32 1.3705(19)
C31 H31A 0.9500
C32 C33 1.4222(17)
C32 H32A 0.9500
C33 C38 1.4056(15)
C33 C34 1.4217(18)
C34 C35 1.3756(19)
C34 H34A 0.9500
C35 C36 1.4201(17)
C35 H35A 0.9500
C36 C37 1.3707(15)
C36 H36A 0.9500
C37 C38 1.4128(15)

loop_
_geom_hbond_atom_site_label_D
_geom_hbond_atom_site_label_H
_geom_hbond_atom_site_label_A
_geom_hbond_site_symmetry_A
_geom_hbond_distance_DH
_geom_hbond_distance_HA
_geom_hbond_distance_DA
_geom_hbond_angle_DHA
_geom_hbond_publ_flag
O2 H1O2 N1 . 0.93(2) 1.91(2) 2.6348(14) 133.7(18) yes
C1 H1A O1 2_665 0.95 2.48 3.3874(17) 160 yes
C11 H11A O2 2_566 0.99 2.57 3.5621(13) 175 yes
C19 H19A O2 2_566 0.95 2.46 3.4044(14) 176 yes
C20 H20A O2 2_566 1.00 2.42 3.4090(15) 172 yes

loop_
_geom_torsion_atom_site_label_1
_geom_torsion_atom_site_label_2
_geom_torsion_atom_site_label_3
_geom_torsion_atom_site_label_4
_geom_torsion
C6 C1 C2 C3 1.0(2)
C1 C2 C3 C4 -0.9(2)
C2 C3 C4 C5 0.5(2)
C3 C4 C5 C6 -0.20(18)
C2 C1 C6 C5 -0.7(2)
C2 C1 C6 C7 -176.23(13)
C4 C5 C6 C1 0.26(18)
C4 C5 C6 C7 175.63(11)
C1 C6 C7 C8 -148.67(13)
C5 C6 C7 C8 35.97(18)
C6 C7 C8 C9 -177.69(11)
C6 C7 C8 C12 7.47(19)
C7 C8 C9 O1 21.80(15)
C12 C8 C9 O1 -162.96(10)
C7 C8 C9 C10 -155.94(10)
C12 C8 C9 C10 19.31(13)
O1 C9 C10 C13 3.92(15)
C8 C9 C10 C13 -178.35(9)
O1 C9 C10 C11 137.47(11)
C8 C9 C10 C11 -44.80(11)
O1 C9 C10 C27 -112.75(11)
C8 C9 C10 C27 64.98(11)
C28 N2 C11 C10 48.78(10)
C12 N2 C11 C10 -73.93(10)
C9 C10 C11 N2 73.02(10)
C13 C10 C11 N2 -153.71(9)
C27 C10 C11 N2 -40.61(10)
C11 N2 C12 C8 47.97(12)
C28 N2 C12 C8 -66.24(12)
C7 C8 C12 N2 154.71(11)
C9 C8 C12 N2 -20.01(14)
C9 C10 C13 C14 80.35(12)
C11 C10 C13 C14 -48.99(13)
C27 C10 C13 C14 -160.96(9)
C9 C10 C13 C20 -153.24(9)
C11 C10 C13 C20 77.42(10)
C27 C10 C13 C20 -34.55(10)
C10 C13 C14 C15 -98.20(12)
C20 C13 C14 C15 142.30(10)
C10 C13 C14 C19 83.78(13)
C20 C13 C14 C19 -35.72(14)
C19 C14 C15 C16 1.04(17)
C13 C14 C15 C16 -177.07(10)
C14 C15 C16 C17 -0.61(18)
C15 C16 C17 C18 -0.47(19)
C16 C17 C18 C19 1.10(19)
C17 C18 C19 C14 -0.66(18)
C15 C14 C19 C18 -0.41(17)
C13 C14 C19 C18 177.63(10)
C27 N1 C20 C21 -148.81(9)
C27 N1 C20 C13 -23.83(11)
C14 C13 C20 N1 163.34(9)
C10 C13 C20 N1 36.02(10)
C14 C13 C20 C21 -71.76(12)
C10 C13 C20 C21 160.93(9)
N1 C20 C21 C26 -113.39(11)
C13 C20 C21 C26 126.72(11)
N1 C20 C21 C22 69.44(13)
C13 C20 C21 C22 -50.46(14)
C26 C21 C22 C23 -2.41(17)
C20 C21 C22 C23 174.77(11)
C21 C22 C23 C24 0.25(19)
C22 C23 C24 C25 1.96(19)
C23 C24 C25 C26 -1.98(19)
C22 C21 C26 C25 2.39(17)
C20 C21 C26 C25 -174.86(11)
C24 C25 C26 C21 -0.22(19)
C20 N1 C27 C37 134.03(9)
C20 N1 C27 C10 1.81(11)
C20 N1 C27 C28 -109.42(10)
C9 C10 C27 N1 145.40(9)
C13 C10 C27 N1 21.12(10)
C11 C10 C27 N1 -101.03(9)
C9 C10 C27 C37 16.77(12)
C13 C10 C27 C37 -107.51(10)
C11 C10 C27 C37 130.34(9)
C9 C10 C27 C28 -96.60(9)
C13 C10 C27 C28 139.12(8)
C11 C10 C27 C28 16.97(9)
C11 N2 C28 O2 79.87(9)
C12 N2 C28 O2 -162.90(8)
C11 N2 C28 C29 -152.50(9)
C12 N2 C28 C29 -35.27(13)
C11 N2 C28 C27 -36.94(10)
C12 N2 C28 C27 80.29(10)
N1 C27 C28 O2 8.33(12)
C37 C27 C28 O2 130.65(9)
C10 C27 C28 O2 -104.64(9)
N1 C27 C28 N2 124.34(9)
C37 C27 C28 N2 -113.34(9)
C10 C27 C28 N2 11.37(10)
N1 C27 C28 C29 -113.57(9)
C37 C27 C28 C29 8.76(10)
C10 C27 C28 C29 133.47(8)
O2 C28 C29 C30 50.25(16)
N2 C28 C29 C30 -74.59(15)
C27 C28 C29 C30 169.34(12)
O2 C28 C29 C38 -127.09(10)
N2 C28 C29 C38 108.08(10)
C27 C28 C29 C38 -8.00(11)
C38 C29 C30 C31 -0.81(17)
C28 C29 C30 C31 -177.90(11)
C29 C30 C31 C32 -1.57(18)
C30 C31 C32 C33 1.29(19)
C31 C32 C33 C38 1.32(17)
C31 C32 C33 C34 178.55(12)
C38 C33 C34 C35 2.95(17)
C32 C33 C34 C35 -174.28(12)
C33 C34 C35 C36 0.48(19)
C34 C35 C36 C37 -2.72(18)
C35 C36 C37 C38 1.34(16)
C35 C36 C37 C27 178.17(11)
N1 C27 C37 C36 -61.88(15)
C10 C27 C37 C36 63.17(15)
C28 C27 C37 C36 176.24(11)
N1 C27 C37 C38 115.19(10)
C10 C27 C37 C38 -119.76(10)
C28 C27 C37 C38 -6.69(11)
C30 C29 C38 C33 3.60(17)
C28 C29 C38 C33 -178.68(10)
C30 C29 C38 C37 -173.61(10)
C28 C29 C38 C37 4.10(13)
C34 C33 C38 C29 178.66(10)
C32 C33 C38 C29 -3.78(16)
C34 C33 C38 C37 -4.40(16)
C32 C33 C38 C37 173.16(10)
C36 C37 C38 C29 179.49(10)
C27 C37 C38 C29 1.99(13)
C36 C37 C38 C33 2.29(16)
C27 C37 C38 C33 -175.21(10)
